data_7232824
loop_
_publ_author_name
'Bhattacharyya, Manjit K.'
'Saha, Utpal'
'Dutta, Debajit'
'Das, Amal'
'Verma, Akalesh K.'
'Frontera, Antonio'

_publ_section_title
;
 Solvent-driven structural topology involving energetically significant
 intra- and intermolecular chelate ring contacts and anticancer activities
 of Cu(ii) phenanthroline complexes involving benzoates: experimental and
 theoretical studies
;
_journal_issue 29
_journal_name_full 'RSC Advances'
_journal_page_first 16339
_journal_paper_doi 10.1039/C9RA01181A
_journal_volume 9
_journal_year 2019
_chemical_formula_moiety 'C30 H28 Cu2 O10, C38 H30 Cu2 N4 O6, N2 O6 '
_chemical_formula_sum 'C68 H58 Cu4 N6 O22'
_chemical_formula_weight 1565.36
_space_group_crystal_system monoclinic
_space_group_IT_number 15
_space_group_name_Hall '-C 2yc'
_space_group_name_H-M_alt 'C 1 2/c 1'
_symmetry_space_group_name_Hall '-C 2yc'
_symmetry_space_group_name_H-M 'C 1 2/c 1'
_atom_sites_solution_hydrogens mixed
_audit_creation_method SHELXL-2018/3
_audit_update_record
;
2019-05-14 deposited with the CCDC.    2019-05-15 downloaded from the CCDC.
;
_cell_angle_alpha 90
_cell_angle_beta 92.9860(10)
_cell_angle_gamma 90
_cell_formula_units_Z 4
_cell_length_a 32.0440(10)
_cell_length_b 9.8805(3)
_cell_length_c 21.1886(7)
_cell_measurement_reflns_used 9920
_cell_measurement_temperature 293(2)
_cell_measurement_theta_max 29.57
_cell_measurement_theta_min 2.38
_cell_volume 6699.4(4)
_computing_cell_refinement 'Bruker SAINT'
_computing_data_collection 'Bruker APEX2'
_computing_data_reduction 'Bruker SAINT'
_computing_molecular_graphics 'Bruker SHELXTL'
_computing_publication_material 'Bruker SHELXTL'
_computing_structure_refinement 'SHELXL-2018/3 (Sheldrick, 2018)'
_computing_structure_solution 'SHELXT 2014/4 (Sheldrick, 2014)'
_diffrn_ambient_temperature 293(2)
_diffrn_measured_fraction_theta_full 0.998
_diffrn_measured_fraction_theta_max 0.994
_diffrn_measurement_device_type 'Bruker APEX-II CCD'
_diffrn_measurement_method '\f and \w scans'
_diffrn_radiation_type MoK\a
_diffrn_radiation_wavelength 0.71073
_diffrn_reflns_av_R_equivalents 0.0414
_diffrn_reflns_av_unetI/netI 0.0390
_diffrn_reflns_Laue_measured_fraction_full 0.998
_diffrn_reflns_Laue_measured_fraction_max 0.994
_diffrn_reflns_limit_h_max 44
_diffrn_reflns_limit_h_min -44
_diffrn_reflns_limit_k_max 12
_diffrn_reflns_limit_k_min -13
_diffrn_reflns_limit_l_max 29
_diffrn_reflns_limit_l_min -26
_diffrn_reflns_number 39429
_diffrn_reflns_point_group_measured_fraction_full 0.998
_diffrn_reflns_point_group_measured_fraction_max 0.994
_diffrn_reflns_theta_full 25.242
_diffrn_reflns_theta_max 30.004
_diffrn_reflns_theta_min 2.157
_diffrn_source 'sealed tube'
_exptl_absorpt_coefficient_mu 1.336
_exptl_crystal_colour Blue
_exptl_crystal_density_diffrn 1.552
_exptl_crystal_description Block
_exptl_crystal_F_000 3200
_exptl_crystal_size_max 0.40
_exptl_crystal_size_mid 0.27
_exptl_crystal_size_min 0.18
_refine_diff_density_max 0.810
_refine_diff_density_min -0.488
_refine_diff_density_rms 0.074
_refine_ls_extinction_method none
_refine_ls_goodness_of_fit_ref 1.011
_refine_ls_hydrogen_treatment constr
_refine_ls_matrix_type full
_refine_ls_number_parameters 451
_refine_ls_number_reflns 9711
_refine_ls_number_restraints 0
_refine_ls_restrained_S_all 1.011
_refine_ls_R_factor_all 0.0678
_refine_ls_R_factor_gt 0.0454
_refine_ls_shift/su_max 0.002
_refine_ls_shift/su_mean 0.000
_refine_ls_structure_factor_coef Fsqd
_refine_ls_weighting_details 'w=1/[\s^2^(Fo^2^)+(0.0760P)^2^+4.6258P] where P=(Fo^2^+2Fc^2^)/3'
_refine_ls_weighting_scheme calc
_refine_ls_wR_factor_gt 0.1266
_refine_ls_wR_factor_ref 0.1423
_reflns_Friedel_coverage 0.000
_reflns_number_gt 6939
_reflns_number_total 9711
_reflns_threshold_expression 'I > 2\s(I)'
_cod_data_source_file c9ra01181a2.cif
_cod_data_source_block Comp-1
_cod_database_code 7232824
_shelx_shelxl_version_number 2018/3
_shelx_space_group_comment
;
The symmetry employed for this shelxl refinement is uniquely defined
by the following loop, which should always be used as a source of
symmetry information in preference to the above space-group names.
They are only intended as comments.
;

loop_
_space_group_symop_operation_xyz
'x, y, z'
'-x, y, -z+1/2'
'x+1/2, y+1/2, z'
'-x+1/2, y+1/2, -z+1/2'
'-x, -y, -z'
'x, -y, z-1/2'
'-x+1/2, -y+1/2, -z'
'x+1/2, -y+1/2, z-1/2'

loop_
_atom_site_label
_atom_site_type_symbol
_atom_site_fract_x
_atom_site_fract_y
_atom_site_fract_z
_atom_site_U_iso_or_equiv
_atom_site_adp_type
_atom_site_occupancy
_atom_site_site_symmetry_order
_atom_site_calc_flag
_atom_site_refinement_flags_posn
_atom_site_refinement_flags_adp
Cu1 Cu 0.00742(2) 0.70522(3) 0.32435(2) 0.04559(10) Uani 1 1 d . .
Cu2 Cu 0.23319(2) 0.62905(3) 0.49483(2) 0.05739(11) Uani 1 1 d . .
O1 O -0.03858(6) 0.5832(2) 0.30520(9) 0.0603(4) Uani 1 1 d . .
O2 O 0.05101(6) 0.5799(2) 0.29936(9) 0.0626(5) Uani 1 1 d . .
O3 O 0.00495(7) 0.6467(3) 0.42345(10) 0.0773(6) Uani 1 1 d . .
O4 O 0.09823(15) 0.4975(6) 0.43739(17) 0.173(2) Uani 1 1 d . .
O5 O 0.05815(10) 0.4887(5) 0.5099(2) 0.1459(15) Uani 1 1 d . .
O6 O 0.12042(10) 0.4299(4) 0.52623(16) 0.1162(10) Uani 1 1 d . .
O7 O 0.22106(7) 0.6814(2) 0.40607(11) 0.0745(6) Uani 1 1 d . .
O8 O 0.28857(6) 0.5633(2) 0.47320(12) 0.0750(6) Uani 1 1 d . .
O9 O 0.25116(7) 0.6119(2) 0.58498(11) 0.0737(6) Uani 1 1 d . .
O10 O 0.20178(7) 0.4368(2) 0.48873(13) 0.0825(7) Uani 1 1 d . .
O11 O 0.18336(6) 0.7295(2) 0.51743(11) 0.0715(6) Uani 1 1 d . .
N1 N 0.05077(6) 0.8475(2) 0.34455(9) 0.0478(4) Uani 1 1 d . .
N2 N -0.03044(5) 0.87003(19) 0.31805(8) 0.0429(4) Uani 1 1 d . .
N3 N 0.09219(9) 0.4676(3) 0.48896(16) 0.0814(8) Uani 1 1 d . .
C1 C -0.07140(7) 0.8771(3) 0.30527(11) 0.0498(5) Uani 1 1 d . .
H1 H -0.086526 0.797326 0.299575 0.060 Uiso 1 1 calc R U
C2 C -0.09249(8) 1.0010(3) 0.30011(13) 0.0595(6) Uani 1 1 d . .
H2 H -0.121106 1.002480 0.290269 0.071 Uiso 1 1 calc R U
C3 C -0.07141(9) 1.1185(3) 0.30939(14) 0.0618(7) Uani 1 1 d . .
H3 H -0.085333 1.200865 0.305261 0.074 Uiso 1 1 calc R U
C4 C -0.02810(8) 1.1152(3) 0.32537(12) 0.0540(6) Uani 1 1 d . .
C5 C -0.00336(11) 1.2320(3) 0.34012(16) 0.0707(8) Uani 1 1 d . .
H5 H -0.015728 1.317201 0.338582 0.085 Uiso 1 1 calc R U
C6 C 0.03788(11) 1.2205(3) 0.35632(15) 0.0700(8) Uani 1 1 d . .
H6 H 0.053347 1.297945 0.366318 0.084 Uiso 1 1 calc R U
C7 C 0.05820(8) 1.0912(3) 0.35836(11) 0.0569(6) Uani 1 1 d . .
C8 C -0.00912(7) 0.9872(2) 0.32823(10) 0.0432(5) Uani 1 1 d . .
C9 C 0.03481(7) 0.9758(3) 0.34420(10) 0.0455(5) Uani 1 1 d . .
C10 C 0.10093(9) 1.0709(4) 0.37372(14) 0.0721(8) Uani 1 1 d . .
H10 H 0.118148 1.144490 0.383572 0.087 Uiso 1 1 calc R U
C11 C 0.11713(8) 0.9436(4) 0.37420(13) 0.0715(9) Uani 1 1 d . .
H11 H 0.145428 0.930218 0.384229 0.086 Uiso 1 1 calc R U
C12 C 0.09117(8) 0.8324(4) 0.35956(13) 0.0627(7) Uani 1 1 d . .
H12 H 0.102604 0.745908 0.360420 0.075 Uiso 1 1 calc R U
C13 C -0.05958(7) 0.5507(2) 0.25624(12) 0.0468(5) Uani 1 1 d . .
C14 C -0.09864(7) 0.4720(2) 0.26590(14) 0.0539(6) Uani 1 1 d . .
C15 C -0.11199(9) 0.4557(3) 0.32703(17) 0.0695(8) Uani 1 1 d . .
H15 H -0.096739 0.493494 0.361183 0.083 Uiso 1 1 calc R U
C16 C -0.14802(12) 0.3833(4) 0.3366(2) 0.0953(14) Uani 1 1 d . .
H16 H -0.157499 0.374406 0.377167 0.114 Uiso 1 1 calc R U
C17 C -0.16937(11) 0.3256(4) 0.2873(3) 0.1020(15) Uani 1 1 d . .
H17 H -0.192991 0.274251 0.294471 0.122 Uiso 1 1 calc R U
C18 C -0.15694(10) 0.3410(4) 0.2266(2) 0.0942(12) Uani 1 1 d . .
H18 H -0.172235 0.300815 0.193054 0.113 Uiso 1 1 calc R U
C19 C -0.12114(8) 0.4174(3) 0.21516(17) 0.0690(8) Uani 1 1 d . .
H19 H -0.112858 0.430675 0.174203 0.083 Uiso 1 1 calc R U
C20 C 0.31894(7) 0.6447(3) 0.47472(12) 0.0566(6) Uani 1 1 d . .
C21 C 0.36188(7) 0.5847(3) 0.46923(11) 0.0525(6) Uani 1 1 d . .
C22 C 0.36712(8) 0.4469(3) 0.46246(12) 0.0585(6) Uani 1 1 d . .
H22 H 0.343894 0.390507 0.458465 0.070 Uiso 1 1 calc R U
C23 C 0.40706(10) 0.3923(4) 0.46161(14) 0.0679(7) Uani 1 1 d . .
H23 H 0.410620 0.299576 0.456459 0.082 Uiso 1 1 calc R U
C24 C 0.44144(9) 0.4764(4) 0.46847(14) 0.0739(9) Uani 1 1 d . .
H24 H 0.468180 0.439818 0.468576 0.089 Uiso 1 1 calc R U
C25 C 0.43648(8) 0.6135(4) 0.47513(14) 0.0702(8) Uani 1 1 d . .
H25 H 0.459862 0.669083 0.479884 0.084 Uiso 1 1 calc R U
C26 C 0.39666(8) 0.6699(3) 0.47480(13) 0.0610(7) Uani 1 1 d . .
H26 H 0.393260 0.763063 0.478229 0.073 Uiso 1 1 calc R U
C27 C 0.23033(7) 0.7960(3) 0.38434(14) 0.0594(6) Uani 1 1 d . .
C28 C 0.21848(7) 0.8220(3) 0.31597(14) 0.0593(6) Uani 1 1 d . .
C29 C 0.19712(9) 0.7255(4) 0.27947(18) 0.0753(8) Uani 1 1 d . .
H29 H 0.188582 0.645549 0.298010 0.090 Uiso 1 1 calc R U
C30 C 0.18851(12) 0.7470(5) 0.2165(2) 0.0934(11) Uani 1 1 d . .
H30 H 0.174125 0.681444 0.192540 0.112 Uiso 1 1 calc R U
C31 C 0.20091(12) 0.8651(4) 0.18782(19) 0.0913(11) Uani 1 1 d . .
H31 H 0.195450 0.878160 0.144714 0.110 Uiso 1 1 calc R U
C32 C 0.22126(11) 0.9623(4) 0.22342(19) 0.0847(10) Uani 1 1 d . .
H32 H 0.229312 1.042535 0.204593 0.102 Uiso 1 1 calc R U
C33 C 0.22999(9) 0.9418(3) 0.28763(17) 0.0715(8) Uani 1 1 d . .
H33 H 0.243607 1.008807 0.311690 0.086 Uiso 1 1 calc R U
C34 C 0.2075(3) 0.3460(9) 0.4444(6) 0.254(6) Uani 1 1 d . .
H34A H 0.190252 0.268471 0.451191 0.381 Uiso 1 1 calc R U
H34B H 0.200123 0.384451 0.403731 0.381 Uiso 1 1 calc R U
H34C H 0.236322 0.318997 0.445997 0.381 Uiso 1 1 calc R U
H3A H -0.017800 0.601400 0.445900 0.080 Uiso 1 1 d . U
H3B H 0.027700 0.603105 0.445100 0.080 Uiso 1 1 d . U
H10A H 0.171904 0.442800 0.499200 0.080 Uiso 1 1 d . U

loop_
_atom_site_aniso_label
_atom_site_aniso_U_11
_atom_site_aniso_U_22
_atom_site_aniso_U_33
_atom_site_aniso_U_23
_atom_site_aniso_U_13
_atom_site_aniso_U_12
Cu1 0.04569(15) 0.04716(17) 0.04465(16) -0.00359(11) 0.00925(11) 0.00759(10)
Cu2 0.04348(16) 0.0590(2) 0.0713(2) -0.00439(15) 0.01854(13) -0.01212(12)
O1 0.0657(11) 0.0559(11) 0.0602(11) -0.0034(9) 0.0133(8) -0.0091(8)
O2 0.0635(10) 0.0657(11) 0.0595(11) -0.0043(9) 0.0131(8) 0.0240(9)
O3 0.0760(13) 0.1016(17) 0.0545(11) 0.0196(11) 0.0059(9) -0.0002(11)
O4 0.206(4) 0.233(5) 0.082(2) 0.013(3) 0.030(2) -0.078(4)
O5 0.0804(18) 0.182(4) 0.178(4) 0.059(3) 0.037(2) 0.007(2)
O6 0.0895(19) 0.139(3) 0.120(2) 0.024(2) 0.0031(17) -0.0075(18)
O7 0.0767(13) 0.0744(14) 0.0731(13) 0.0039(11) 0.0111(10) -0.0223(11)
O8 0.0453(9) 0.0748(13) 0.1066(17) -0.0148(12) 0.0188(9) -0.0097(9)
O9 0.0773(13) 0.0687(13) 0.0754(14) 0.0001(11) 0.0059(10) -0.0138(10)
O10 0.0667(12) 0.0705(14) 0.1117(19) -0.0162(13) 0.0199(12) -0.0252(10)
O11 0.0501(10) 0.0671(13) 0.0999(16) -0.0020(11) 0.0296(10) -0.0056(8)
N1 0.0421(9) 0.0625(12) 0.0394(9) -0.0027(9) 0.0068(7) 0.0044(8)
N2 0.0420(9) 0.0479(10) 0.0396(9) -0.0026(8) 0.0089(7) 0.0054(7)
N3 0.0685(16) 0.087(2) 0.089(2) 0.0130(16) 0.0046(14) -0.0161(14)
C1 0.0429(10) 0.0578(14) 0.0494(12) -0.0030(10) 0.0091(9) 0.0057(9)
C2 0.0481(12) 0.0707(17) 0.0605(15) 0.0015(13) 0.0094(10) 0.0161(11)
C3 0.0618(14) 0.0572(16) 0.0679(17) 0.0055(13) 0.0161(12) 0.0208(12)
C4 0.0629(14) 0.0488(13) 0.0520(13) 0.0013(11) 0.0176(11) 0.0058(10)
C5 0.085(2) 0.0483(16) 0.081(2) -0.0010(14) 0.0241(16) 0.0007(13)
C6 0.088(2) 0.0578(17) 0.0660(18) -0.0071(14) 0.0187(14) -0.0205(14)
C7 0.0588(13) 0.0715(17) 0.0412(12) -0.0022(12) 0.0112(10) -0.0138(12)
C8 0.0475(10) 0.0465(12) 0.0369(10) 0.0000(9) 0.0140(8) 0.0032(8)
C9 0.0476(11) 0.0578(14) 0.0320(10) -0.0014(9) 0.0087(8) -0.0011(9)
C10 0.0612(16) 0.102(3) 0.0539(16) -0.0032(16) 0.0086(12) -0.0249(16)
C11 0.0428(12) 0.117(3) 0.0547(15) -0.0030(16) 0.0027(10) -0.0078(15)
C12 0.0475(12) 0.091(2) 0.0500(14) -0.0021(14) 0.0042(10) 0.0112(12)
C13 0.0495(11) 0.0326(10) 0.0597(14) 0.0014(10) 0.0171(10) -0.0031(8)
C14 0.0469(11) 0.0357(11) 0.0814(18) 0.0020(11) 0.0264(11) 0.0004(8)
C15 0.0694(16) 0.0550(16) 0.088(2) 0.0155(14) 0.0403(15) 0.0104(12)
C16 0.077(2) 0.065(2) 0.150(4) 0.027(2) 0.069(2) 0.0086(16)
C17 0.0549(17) 0.067(2) 0.189(5) 0.013(3) 0.058(2) -0.0028(15)
C18 0.0523(16) 0.077(2) 0.155(4) -0.023(2) 0.0132(19) -0.0134(15)
C19 0.0479(13) 0.0609(16) 0.100(2) -0.0109(16) 0.0188(13) -0.0038(11)
C20 0.0434(11) 0.0736(18) 0.0538(14) -0.0022(12) 0.0126(9) -0.0059(11)
C21 0.0441(11) 0.0722(17) 0.0417(12) -0.0012(11) 0.0083(8) -0.0033(10)
C22 0.0538(13) 0.0748(18) 0.0471(13) 0.0015(12) 0.0043(10) -0.0045(12)
C23 0.0722(17) 0.077(2) 0.0552(16) 0.0041(14) 0.0053(13) 0.0135(14)
C24 0.0508(14) 0.118(3) 0.0525(15) 0.0015(16) 0.0018(11) 0.0157(16)
C25 0.0446(13) 0.104(3) 0.0623(17) -0.0111(16) 0.0078(11) -0.0066(13)
C26 0.0468(12) 0.0780(18) 0.0592(15) -0.0106(13) 0.0118(10) -0.0083(11)
C27 0.0409(11) 0.0652(17) 0.0735(17) -0.0039(14) 0.0171(11) -0.0027(10)
C28 0.0369(10) 0.0641(16) 0.0779(18) 0.0022(14) 0.0115(10) 0.0047(10)
C29 0.0597(16) 0.074(2) 0.092(2) 0.0024(17) -0.0013(15) -0.0059(14)
C30 0.082(2) 0.095(3) 0.100(3) -0.008(2) -0.027(2) 0.000(2)
C31 0.083(2) 0.102(3) 0.086(2) 0.012(2) -0.0230(19) 0.011(2)
C32 0.0715(18) 0.087(2) 0.095(3) 0.024(2) -0.0060(17) 0.0057(17)
C33 0.0558(14) 0.0709(19) 0.088(2) 0.0066(16) 0.0008(14) -0.0017(13)
C34 0.154(7) 0.221(9) 0.394(15) -0.118(10) 0.093(8) -0.100(6)

loop_
_atom_type_symbol
_atom_type_description
_atom_type_scat_dispersion_real
_atom_type_scat_dispersion_imag
_atom_type_scat_source
C C 0.0033 0.0016 'International Tables Vol C Tables 4.2.6.8 and 6.1.1.4'
H H 0.0000 0.0000 'International Tables Vol C Tables 4.2.6.8 and 6.1.1.4'
N N 0.0061 0.0033 'International Tables Vol C Tables 4.2.6.8 and 6.1.1.4'
O O 0.0106 0.0060 'International Tables Vol C Tables 4.2.6.8 and 6.1.1.4'
Cu Cu 0.3201 1.2651 'International Tables Vol C Tables 4.2.6.8 and 6.1.1.4'

loop_
_geom_angle_atom_site_label_1
_geom_angle_atom_site_label_2
_geom_angle_atom_site_label_3
_geom_angle
_geom_angle_site_symmetry_1
_geom_angle_site_symmetry_3
O1 Cu1 O2 95.50(9) . .
O1 Cu1 N1 174.01(8) . .
O2 Cu1 N1 90.29(8) . .
O1 Cu1 N2 92.28(8) . .
O2 Cu1 N2 157.00(8) . .
N1 Cu1 N2 81.77(8) . .
O1 Cu1 O3 88.35(8) . .
O2 Cu1 O3 98.89(9) . .
N1 Cu1 O3 92.28(9) . .
N2 Cu1 O3 102.95(8) . .
O11 Cu2 O8 168.71(9) . .
O11 Cu2 O7 88.71(10) . .
O8 Cu2 O7 89.99(10) . .
O11 Cu2 O9 90.43(10) . .
O8 Cu2 O9 88.62(10) . .
O7 Cu2 O9 168.50(9) . .
O11 Cu2 O10 94.44(9) . .
O8 Cu2 O10 96.84(9) . .
O7 Cu2 O10 96.09(10) . .
O9 Cu2 O10 95.41(10) . .
O11 Cu2 Cu2 81.64(6) . 7_566
O8 Cu2 Cu2 87.08(6) . 7_566
O7 Cu2 Cu2 84.28(6) . 7_566
O9 Cu2 Cu2 84.25(6) . 7_566
O10 Cu2 Cu2 176.06(7) . 7_566
C13 O1 Cu1 135.04(16) . .
C13 O2 Cu1 126.26(16) 2 .
Cu1 O3 H3A 129.92(17) . .
Cu1 O3 H3B 121.46(17) . .
H3A O3 H3B 97.39(19) . .
C27 O7 Cu2 123.0(2) . .
C20 O8 Cu2 119.17(19) . .
C27 O9 Cu2 123.2(2) 7_566 .
C34 O10 Cu2 124.2(4) . .
C34 O10 H10A 111.8(4) . .
Cu2 O10 H10A 112.71(18) . .
C20 O11 Cu2 125.96(16) 7_566 .
C12 N1 C9 117.7(2) . .
C12 N1 Cu1 129.0(2) . .
C9 N1 Cu1 113.21(14) . .
C1 N2 C8 118.2(2) . .
C1 N2 Cu1 129.51(17) . .
C8 N2 Cu1 112.31(14) . .
O4 N3 O5 119.8(4) . .
O4 N3 O6 122.1(4) . .
O5 N3 O6 117.6(4) . .
N2 C1 C2 122.0(2) . .
N2 C1 H1 119.0 . .
C2 C1 H1 119.0 . .
C3 C2 C1 120.3(2) . .
C3 C2 H2 119.9 . .
C1 C2 H2 119.9 . .
C2 C3 C4 119.5(2) . .
C2 C3 H3 120.3 . .
C4 C3 H3 120.3 . .
C8 C4 C3 116.7(2) . .
C8 C4 C5 119.0(2) . .
C3 C4 C5 124.2(2) . .
C6 C5 C4 120.8(3) . .
C6 C5 H5 119.6 . .
C4 C5 H5 119.6 . .
C5 C6 C7 121.3(3) . .
C5 C6 H6 119.4 . .
C7 C6 H6 119.4 . .
C9 C7 C10 116.2(3) . .
C9 C7 C6 119.1(2) . .
C10 C7 C6 124.7(3) . .
N2 C8 C4 123.3(2) . .
N2 C8 C9 116.8(2) . .
C4 C8 C9 119.9(2) . .
N1 C9 C7 124.3(2) . .
N1 C9 C8 115.8(2) . .
C7 C9 C8 119.9(2) . .
C11 C10 C7 120.0(3) . .
C11 C10 H10 120.0 . .
C7 C10 H10 120.0 . .
C10 C11 C12 120.0(3) . .
C10 C11 H11 120.0 . .
C12 C11 H11 120.0 . .
N1 C12 C11 121.7(3) . .
N1 C12 H12 119.1 . .
C11 C12 H12 119.1 . .
O1 C13 O2 125.8(2) . 2
O1 C13 C14 116.0(2) . .
O2 C13 C14 118.2(2) 2 .
C19 C14 C15 120.5(3) . .
C19 C14 C13 120.4(2) . .
C15 C14 C13 119.1(3) . .
C16 C15 C14 119.7(4) . .
C16 C15 H15 120.2 . .
C14 C15 H15 120.2 . .
C17 C16 C15 120.0(4) . .
C17 C16 H16 120.0 . .
C15 C16 H16 120.0 . .
C16 C17 C18 121.3(3) . .
C16 C17 H17 119.3 . .
C18 C17 H17 119.3 . .
C17 C18 C19 119.9(4) . .
C17 C18 H18 120.0 . .
C19 C18 H18 120.0 . .
C14 C19 C18 118.5(3) . .
C14 C19 H19 120.8 . .
C18 C19 H19 120.8 . .
O11 C20 O8 125.7(2) 7_566 .
O11 C20 C21 117.3(2) 7_566 .
O8 C20 C21 116.9(3) . .
C22 C21 C26 120.2(2) . .
C22 C21 C20 120.8(2) . .
C26 C21 C20 118.9(3) . .
C21 C22 C23 120.1(3) . .
C21 C22 H22 119.9 . .
C23 C22 H22 119.9 . .
C24 C23 C22 119.6(3) . .
C24 C23 H23 120.2 . .
C22 C23 H23 120.2 . .
C25 C24 C23 120.6(3) . .
C25 C24 H24 119.7 . .
C23 C24 H24 119.7 . .
C24 C25 C26 120.4(3) . .
C24 C25 H25 119.8 . .
C26 C25 H25 119.8 . .
C25 C26 C21 119.1(3) . .
C25 C26 H26 120.5 . .
C21 C26 H26 120.5 . .
O9 C27 O7 125.3(3) 7_566 .
O9 C27 C28 117.8(3) 7_566 .
O7 C27 C28 116.9(3) . .
C29 C28 C33 118.7(3) . .
C29 C28 C27 120.9(3) . .
C33 C28 C27 120.3(3) . .
C30 C29 C28 120.5(3) . .
C30 C29 H29 119.7 . .
C28 C29 H29 119.7 . .
C29 C30 C31 120.8(4) . .
C29 C30 H30 119.6 . .
C31 C30 H30 119.6 . .
C32 C31 C30 119.4(4) . .
C32 C31 H31 120.3 . .
C30 C31 H31 120.3 . .
C31 C32 C33 120.3(4) . .
C31 C32 H32 119.9 . .
C33 C32 H32 119.9 . .
C28 C33 C32 120.3(3) . .
C28 C33 H33 119.9 . .
C32 C33 H33 119.9 . .
O10 C34 H34A 109.5 . .
O10 C34 H34B 109.5 . .
H34A C34 H34B 109.5 . .
O10 C34 H34C 109.5 . .
H34A C34 H34C 109.5 . .
H34B C34 H34C 109.5 . .

loop_
_geom_bond_atom_site_label_1
_geom_bond_atom_site_label_2
_geom_bond_distance
_geom_bond_site_symmetry_2
Cu1 O1 1.9307(19) .
Cu1 O2 1.9603(17) .
Cu1 N1 2.006(2) .
Cu1 N2 2.0311(18) .
Cu1 O3 2.183(2) .
Cu2 O11 1.9607(19) .
Cu2 O8 1.9664(19) .
Cu2 O7 1.970(2) .
Cu2 O9 1.973(2) .
Cu2 O10 2.151(2) .
Cu2 Cu2 2.6262(6) 7_566
O1 C13 1.249(3) .
O2 C13 1.257(3) 2
O3 H3A 0.997(2) .
O3 H3B 0.945(2) .
O4 N3 1.158(4) .
O5 N3 1.216(4) .
O6 N3 1.227(4) .
O7 C27 1.264(3) .
O8 C20 1.262(3) .
O9 C27 1.250(3) 7_566
O10 C34 1.318(9) .
O10 H10A 0.996(2) .
O11 C20 1.256(4) 7_566
N1 C12 1.325(3) .
N1 C9 1.367(3) .
N2 C1 1.328(3) .
N2 C8 1.356(3) .
C1 C2 1.400(4) .
C1 H1 0.9300 .
C2 C3 1.353(4) .
C2 H2 0.9300 .
C3 C4 1.412(4) .
C3 H3 0.9300 .
C4 C8 1.403(3) .
C4 C5 1.426(4) .
C5 C6 1.353(5) .
C5 H5 0.9300 .
C6 C7 1.434(4) .
C6 H6 0.9300 .
C7 C9 1.389(4) .
C7 C10 1.405(4) .
C8 C9 1.435(3) .
C10 C11 1.361(5) .
C10 H10 0.9300 .
C11 C12 1.402(5) .
C11 H11 0.9300 .
C12 H12 0.9300 .
C13 C14 1.497(3) .
C14 C19 1.373(4) .
C14 C15 1.394(4) .
C15 C16 1.383(5) .
C15 H15 0.9300 .
C16 C17 1.345(7) .
C16 H16 0.9300 .
C17 C18 1.376(6) .
C17 H17 0.9300 .
C18 C19 1.405(4) .
C18 H18 0.9300 .
C19 H19 0.9300 .
C20 C21 1.508(3) .
C21 C22 1.380(4) .
C21 C26 1.397(4) .
C22 C23 1.390(4) .
C22 H22 0.9300 .
C23 C24 1.382(5) .
C23 H23 0.9300 .
C24 C25 1.372(5) .
C24 H24 0.9300 .
C25 C26 1.392(4) .
C25 H25 0.9300 .
C26 H26 0.9300 .
C27 C28 1.500(4) .
C28 C29 1.386(4) .
C28 C33 1.386(4) .
C29 C30 1.365(5) .
C29 H29 0.9300 .
C30 C31 1.383(6) .
C30 H30 0.9300 .
C31 C32 1.366(5) .
C31 H31 0.9300 .
C32 C33 1.389(5) .
C32 H32 0.9300 .
C33 H33 0.9300 .
C34 H34A 0.9600 .
C34 H34B 0.9600 .
C34 H34C 0.9600 .

loop_
_geom_hbond_atom_site_label_D
_geom_hbond_atom_site_label_H
_geom_hbond_atom_site_label_A
_geom_hbond_distance_DH
_geom_hbond_distance_HA
_geom_hbond_distance_DA
_geom_hbond_angle_DHA
_geom_hbond_site_symmetry_A
_geom_hbond_publ_flag
C1 H1 O1 0.93 2.61 3.088(3) 112.3 . yes
O3 H3A O5 0.997(2) 1.863(3) 2.859(4) 176.96(17) 5_566 yes
O3 H3B O4 0.945(2) 2.503(5) 3.332(6) 146.63(15) . yes
O3 H3B O5 0.945(2) 1.993(4) 2.893(4) 158.51(16) . yes
O3 H3B N3 0.945(2) 2.594(3) 3.531(4) 171.73(16) . yes
O10 H10A O6 0.996(2) 1.779(3) 2.766(4) 170.41(19) . yes
O10 H10A N3 0.996(2) 2.564(3) 3.525(4) 162.18(18) . yes

loop_
_geom_torsion_atom_site_label_1
_geom_torsion_atom_site_label_2
_geom_torsion_atom_site_label_3
_geom_torsion_atom_site_label_4
_geom_torsion
_geom_torsion_site_symmetry_1
_geom_torsion_site_symmetry_4
C8 N2 C1 C2 2.1(3) . .
Cu1 N2 C1 C2 -177.21(18) . .
N2 C1 C2 C3 -1.3(4) . .
C1 C2 C3 C4 -1.1(4) . .
C2 C3 C4 C8 2.4(4) . .
C2 C3 C4 C5 -175.8(3) . .
C8 C4 C5 C6 0.4(4) . .
C3 C4 C5 C6 178.6(3) . .
C4 C5 C6 C7 0.9(5) . .
C5 C6 C7 C9 -0.9(4) . .
C5 C6 C7 C10 179.0(3) . .
C1 N2 C8 C4 -0.6(3) . .
Cu1 N2 C8 C4 178.85(17) . .
C1 N2 C8 C9 177.78(19) . .
Cu1 N2 C8 C9 -2.8(2) . .
C3 C4 C8 N2 -1.7(3) . .
C5 C4 C8 N2 176.7(2) . .
C3 C4 C8 C9 -180.0(2) . .
C5 C4 C8 C9 -1.6(3) . .
C12 N1 C9 C7 0.2(3) . .
Cu1 N1 C9 C7 178.19(17) . .
C12 N1 C9 C8 -179.5(2) . .
Cu1 N1 C9 C8 -1.5(2) . .
C10 C7 C9 N1 0.1(3) . .
C6 C7 C9 N1 179.9(2) . .
C10 C7 C9 C8 179.8(2) . .
C6 C7 C9 C8 -0.4(3) . .
N2 C8 C9 N1 2.9(3) . .
C4 C8 C9 N1 -178.7(2) . .
N2 C8 C9 C7 -176.8(2) . .
C4 C8 C9 C7 1.6(3) . .
C9 C7 C10 C11 -0.1(4) . .
C6 C7 C10 C11 -179.9(3) . .
C7 C10 C11 C12 -0.2(4) . .
C9 N1 C12 C11 -0.5(4) . .
Cu1 N1 C12 C11 -178.15(19) . .
C10 C11 C12 N1 0.5(4) . .
Cu1 O1 C13 O2 11.4(4) . 2
Cu1 O1 C13 C14 -167.59(17) . .
O1 C13 C14 C19 -172.0(2) . .
O2 C13 C14 C19 8.9(3) 2 .
O1 C13 C14 C15 8.5(3) . .
O2 C13 C14 C15 -170.6(2) 2 .
C19 C14 C15 C16 0.5(4) . .
C13 C14 C15 C16 180.0(3) . .
C14 C15 C16 C17 1.9(5) . .
C15 C16 C17 C18 -2.3(6) . .
C16 C17 C18 C19 0.5(6) . .
C15 C14 C19 C18 -2.3(4) . .
C13 C14 C19 C18 178.2(3) . .
C17 C18 C19 C14 1.8(5) . .
Cu2 O8 C20 O11 -8.0(4) . 7_566
Cu2 O8 C20 C21 169.38(17) . .
O11 C20 C21 C22 178.0(3) 7_566 .
O8 C20 C21 C22 0.4(4) . .
O11 C20 C21 C26 1.7(4) 7_566 .
O8 C20 C21 C26 -175.9(3) . .
C26 C21 C22 C23 0.5(4) . .
C20 C21 C22 C23 -175.8(2) . .
C21 C22 C23 C24 0.9(4) . .
C22 C23 C24 C25 -1.0(4) . .
C23 C24 C25 C26 -0.3(5) . .
C24 C25 C26 C21 1.6(4) . .
C22 C21 C26 C25 -1.7(4) . .
C20 C21 C26 C25 174.6(2) . .
Cu2 O7 C27 O9 1.7(4) . 7_566
Cu2 O7 C27 C28 -179.04(16) . .
O9 C27 C28 C29 -178.6(3) 7_566 .
O7 C27 C28 C29 2.1(4) . .
O9 C27 C28 C33 3.5(4) 7_566 .
O7 C27 C28 C33 -175.8(3) . .
C33 C28 C29 C30 1.6(5) . .
C27 C28 C29 C30 -176.4(3) . .
C28 C29 C30 C31 0.1(6) . .
C29 C30 C31 C32 -1.4(6) . .
C30 C31 C32 C33 1.0(6) . .
C29 C28 C33 C32 -1.9(4) . .
C27 C28 C33 C32 176.0(3) . .
C31 C32 C33 C28 0.6(5) . .
